data_7716763
loop_
_publ_author_name
'Wang, Xuan'
'Zhang, Nan'
'Kou, Hui-Zhong'

_publ_section_title
;
 Substituent effects on spin-crossover Fe(II)N<sub>4</sub>O<sub>2</sub>
 pyrenylhydrazone complexes.
;
_journal_issue 40
_journal_name_full 'Dalton transactions (Cambridge, England : 2003)'
_journal_page_first 16592
_journal_page_last 16597
_journal_paper_doi 10.1039/d4dt00904e
_journal_volume 53
_journal_year 2024
_chemical_formula_moiety 'C46 H26 Br2 Fe N6 O2, 2(C3 H6 O)'
_chemical_formula_sum 'C52 H38 Br2 Fe N6 O4'
_chemical_formula_weight 1026.55
_space_group_crystal_system monoclinic
_space_group_IT_number 14
_space_group_name_Hall '-P 2ybc'
_space_group_name_H-M_alt 'P 1 21/c 1'
_atom_sites_solution_hydrogens geom
_audit_creation_date 2024-02-28
_audit_creation_method
;
Olex2 1.3
(compiled 2020.11.12 svn.r5f609507 for OlexSys, GUI svn.r6408)
;
_audit_update_record
;
2024-03-08 deposited with the CCDC.	2024-07-18 downloaded from the CCDC.
;
_cell_angle_alpha 90
_cell_angle_beta 94.632(2)
_cell_angle_gamma 90
_cell_formula_units_Z 4
_cell_length_a 17.1295(3)
_cell_length_b 8.9127(2)
_cell_length_c 29.6320(5)
_cell_measurement_reflns_used 9264
_cell_measurement_temperature 173.00(10)
_cell_measurement_theta_max 64.9320
_cell_measurement_theta_min 4.0770
_cell_volume 4509.14(15)
_computing_cell_refinement 'CrysAlisPro 1.171.40.82a (Rigaku OD, 2020)'
_computing_data_collection 'CrysAlisPro 1.171.40.82a (Rigaku OD, 2020)'
_computing_data_reduction 'CrysAlisPro 1.171.40.82a (Rigaku OD, 2020)'
_computing_molecular_graphics 'Olex2 1.3 (Dolomanov et al., 2009)'
_computing_publication_material 'Olex2 1.3 (Dolomanov et al., 2009)'
_computing_structure_refinement 'SHELXL 2018/3 (Sheldrick, 2015)'
_computing_structure_solution 'SHELXT 2014/5 (Sheldrick, 2014)'
_diffrn_ambient_environment N~2~
_diffrn_ambient_temperature 173.00(10)
_diffrn_detector 'CCD plate'
_diffrn_detector_area_resol_mean 5.2137
_diffrn_detector_type AtlasS2
_diffrn_measured_fraction_theta_full 0.983
_diffrn_measured_fraction_theta_max 0.983
_diffrn_measurement_details
;
List of Runs (angles in degrees, time in seconds):

  # Type    Start    End  Width  t~exp~   \w     \q     \k     \f   Frames
#--------------------------------------------------------------------------
  1  \w   -116.00 -18.00   1.00    1.13    --  -42.06 -38.00-150.00   98
  2  \w   -122.00  -1.00   1.00    1.13    --  -42.06 -19.00 -60.00  121
  3  \w    103.00 166.00   1.00    4.51    --   89.35  77.00 -90.00   63
  4  \w    103.00 166.00   1.00    4.51    --   89.35  77.00-150.00   63
  5  \w     97.00 163.00   1.00    4.51    --   89.35 125.00 120.00   66
  6  \w     16.00 115.00   1.00    4.51    --   89.35 -45.00 120.00   99
  7  \w     60.00 162.00   1.00    4.51    --   89.35  61.00 -30.00  102
  8  \w     16.00 115.00   1.00    4.51    --   89.35 -45.00   0.00   99
  9  \w    103.00 166.00   1.00    4.51    --   89.35  77.00-180.00   63
;
_diffrn_measurement_device 'four-circle diffractometer'
_diffrn_measurement_device_type 'SuperNova, Dual, Cu at home/near, AtlasS2'
_diffrn_measurement_method '\w scans'
_diffrn_orient_matrix_type 'CrysAlisPro convention (1999,Acta A55,543-557)'
_diffrn_orient_matrix_UB_11 -0.0736199000
_diffrn_orient_matrix_UB_12 -0.0986407000
_diffrn_orient_matrix_UB_13 -0.0085075000
_diffrn_orient_matrix_UB_21 -0.0064353000
_diffrn_orient_matrix_UB_22 0.0463187000
_diffrn_orient_matrix_UB_23 -0.0502519000
_diffrn_orient_matrix_UB_31 0.0517682000
_diffrn_orient_matrix_UB_32 -0.1342124000
_diffrn_orient_matrix_UB_33 -0.0110439000
_diffrn_radiation_monochromator mirror
_diffrn_radiation_probe x-ray
_diffrn_radiation_type 'Cu K\a'
_diffrn_radiation_wavelength 1.54184
_diffrn_reflns_av_R_equivalents 0.0608
_diffrn_reflns_av_unetI/netI 0.0583
_diffrn_reflns_Laue_measured_fraction_full 0.983
_diffrn_reflns_Laue_measured_fraction_max 0.983
_diffrn_reflns_limit_h_max 20
_diffrn_reflns_limit_h_min -18
_diffrn_reflns_limit_k_max 10
_diffrn_reflns_limit_k_min -10
_diffrn_reflns_limit_l_max 24
_diffrn_reflns_limit_l_min -34
_diffrn_reflns_number 21922
_diffrn_reflns_point_group_measured_fraction_full 0.983
_diffrn_reflns_point_group_measured_fraction_max 0.983
_diffrn_reflns_theta_full 65.288
_diffrn_reflns_theta_max 65.288
_diffrn_reflns_theta_min 3.796
_diffrn_source 'micro-focus sealed X-ray tube'
_diffrn_source_type 'SuperNova (Cu) X-ray Source'
_exptl_absorpt_coefficient_mu 5.194
_exptl_absorpt_correction_T_max 1.00000
_exptl_absorpt_correction_T_min 0.34216
_exptl_absorpt_correction_type multi-scan
_exptl_absorpt_process_details
;
CrysAlisPro 1.171.40.82a (Rigaku Oxford Diffraction, 2020)
Empirical absorption correction using spherical harmonics,
implemented in SCALE3 ABSPACK scaling algorithm.
;
_exptl_crystal_colour green
_exptl_crystal_density_diffrn 1.512
_exptl_crystal_description needle
_exptl_crystal_F_000 2080
_exptl_crystal_size_max 0.4
_exptl_crystal_size_mid 0.1
_exptl_crystal_size_min 0.05
_refine_diff_density_max 0.779
_refine_diff_density_min -0.479
_refine_diff_density_rms 0.085
_refine_ls_extinction_method none
_refine_ls_goodness_of_fit_ref 1.046
_refine_ls_hydrogen_treatment constr
_refine_ls_matrix_type full
_refine_ls_number_parameters 586
_refine_ls_number_reflns 7597
_refine_ls_number_restraints 0
_refine_ls_restrained_S_all 1.046
_refine_ls_R_factor_all 0.0688
_refine_ls_R_factor_gt 0.0523
_refine_ls_shift/su_max 0.001
_refine_ls_shift/su_mean 0.000
_refine_ls_structure_factor_coef Fsqd
_refine_ls_weighting_details 'w=1/[\s^2^(Fo^2^)+(0.0619P)^2^+4.2212P] where P=(Fo^2^+2Fc^2^)/3'
_refine_ls_weighting_scheme calc
_refine_ls_wR_factor_gt 0.1236
_refine_ls_wR_factor_ref 0.1355
_reflns_Friedel_coverage 0.000
_reflns_number_gt 6079
_reflns_number_total 7597
_reflns_threshold_expression 'I > 2\s(I)'
_cod_data_source_file d4dt00904e2.cif
_cod_data_source_block 2206
_cod_depositor_comments 'Adding full bibliography for 7716761--7716766.cif.'
_cod_original_cell_volume 4509.15(15)
_cod_database_code 7716763
_shelx_shelxl_version_number 2018/3
_chemical_oxdiff_formula CHONFeCl
_chemical_oxdiff_usercomment CHONFeCl
_shelx_space_group_comment
;
The symmetry employed for this shelxl refinement is uniquely defined
by the following loop, which should always be used as a source of
symmetry information in preference to the above space-group names.
They are only intended as comments.
;
_reflns_odcompleteness_completeness 99.93
_reflns_odcompleteness_iscentric 1
_reflns_odcompleteness_theta 61.08
_olex2_refinement_description
;
1. Fixed Uiso
 At 1.2 times of:
  All C(H) groups
 At 1.5 times of:
  All C(H,H,H) groups
2.a Me refined with riding coordinates:
 C49(H49A,H49B,H49C), C50(H50A,H50B,H50C), C52(H52A,H52B,H52C), C53(H53A,H53B,
 H53C)
2.b Aromatic/amide H refined with riding coordinates:
 C3(H3), C4(H4), C5(H5), C7(H7), C10(H10), C11(H11), C13(H13), C14(H14),
 C16(H16), C17(H17), C18(H18), C20(H20), C21(H21), C27(H27), C28(H28), C29(H29),
  C31(H31), C35(H35), C36(H36), C38(H38), C39(H39), C40(H40), C42(H42),
 C43(H43), C45(H45), C46(H46)
;
_olex2_submission_special_instructions 'No special instructions were received'
_oxdiff_exptl_absorpt_empirical_details
;
Empirical correction (ABSPACK) includes:
- Absorption correction using spherical harmonics
- Frame scaling
;
_oxdiff_exptl_absorpt_empirical_full_max 1.999
_oxdiff_exptl_absorpt_empirical_full_min 0.568

loop_
_space_group_symop_operation_xyz
'x, y, z'
'-x, y+1/2, -z+1/2'
'-x, -y, -z'
'x, -y-1/2, z-1/2'

loop_
_atom_site_label
_atom_site_type_symbol
_atom_site_fract_x
_atom_site_fract_y
_atom_site_fract_z
_atom_site_U_iso_or_equiv
_atom_site_adp_type
_atom_site_occupancy
_atom_site_site_symmetry_order
_atom_site_calc_flag
_atom_site_refinement_flags_posn
_atom_site_refinement_flags_adp
_atom_site_refinement_flags_occupancy
_atom_site_disorder_assembly
_atom_site_disorder_group
Fe1 Fe 0.25849(3) -0.04896(8) 0.50102(2) 0.02721(17) Uani 1 1 d . . . . .
Br1 Br 0.39232(3) 0.07408(6) 0.59519(2) 0.04759(16) Uani 1 1 d . . . . .
Br2 Br 0.18105(3) -0.37113(6) 0.55869(2) 0.04392(16) Uani 1 1 d . . . . .
N1 N 0.2352(2) 0.0373(4) 0.57013(11) 0.0306(8) Uani 1 1 d . . . . .
N2 N 0.13612(19) -0.0492(4) 0.50331(11) 0.0302(8) Uani 1 1 d . . . . .
N3 N 0.09004(19) -0.0979(4) 0.46542(11) 0.0324(8) Uani 1 1 d . . . . .
N4 N 0.31770(19) -0.2615(4) 0.52929(10) 0.0291(8) Uani 1 1 d . . . . .
N5 N 0.37400(19) -0.0421(4) 0.48299(11) 0.0293(8) Uani 1 1 d . . . . .
N6 N 0.39740(19) 0.0760(4) 0.45696(11) 0.0311(8) Uani 1 1 d . . . . .
O1 O 0.21293(15) -0.1465(4) 0.44148(9) 0.0385(7) Uani 1 1 d . . . . .
O2 O 0.27256(16) 0.1593(4) 0.47019(10) 0.0382(7) Uani 1 1 d . . . . .
O3 O 0.0201(2) -0.2803(7) 0.58330(16) 0.0949(17) Uani 1 1 d . . . . .
O4 O 0.6971(3) 0.7954(4) 0.24420(14) 0.0679(11) Uani 1 1 d . . . . .
C2 C 0.2844(3) 0.0863(5) 0.60392(14) 0.0356(10) Uani 1 1 d . . . . .
C3 C 0.2624(3) 0.1455(6) 0.64376(16) 0.0490(13) Uani 1 1 d . . . . .
H3 H 0.300179 0.182140 0.666316 0.059 Uiso 1 1 calc R U . . .
C4 C 0.1833(3) 0.1498(7) 0.64983(17) 0.0590(15) Uani 1 1 d . . . . .
H4 H 0.165485 0.186991 0.677248 0.071 Uiso 1 1 calc R U . . .
C5 C 0.1306(3) 0.0996(6) 0.61572(15) 0.0461(12) Uani 1 1 d . . . . .
H5 H 0.076074 0.102496 0.619364 0.055 Uiso 1 1 calc R U . . .
C6 C 0.1571(3) 0.0452(5) 0.57632(14) 0.0358(10) Uani 1 1 d . . . . .
C7 C 0.1041(2) -0.0035(5) 0.53825(14) 0.0358(10) Uani 1 1 d . . . . .
H7 H 0.048786 -0.001419 0.539339 0.043 Uiso 1 1 calc R U . . .
C8 C 0.1382(2) -0.1465(5) 0.43556(14) 0.0311(9) Uani 1 1 d . . . . .
C9 C 0.1018(2) -0.2063(5) 0.39214(14) 0.0321(9) Uani 1 1 d . . . . .
C10 C 0.0398(3) -0.3063(5) 0.39258(16) 0.0397(11) Uani 1 1 d . . . . .
H10 H 0.019278 -0.329585 0.420589 0.048 Uiso 1 1 calc R U . . .
C11 C 0.0072(3) -0.3727(6) 0.35356(18) 0.0466(12) Uani 1 1 d . . . . .
H11 H -0.034456 -0.442421 0.355168 0.056 Uiso 1 1 calc R U . . .
C12 C 0.0347(3) -0.3388(5) 0.31164(16) 0.0426(11) Uani 1 1 d . . . . .
C13 C 0.0035(3) -0.4050(6) 0.2700(2) 0.0555(14) Uani 1 1 d . . . . .
H13 H -0.038565 -0.474284 0.270789 0.067 Uiso 1 1 calc R U . . .
C14 C 0.0308(4) -0.3738(7) 0.2306(2) 0.0658(17) Uani 1 1 d . . . . .
H14 H 0.008054 -0.421052 0.203915 0.079 Uiso 1 1 calc R U . . .
C15 C 0.0944(3) -0.2692(6) 0.22727(16) 0.0528(14) Uani 1 1 d . . . . .
C16 C 0.1229(4) -0.2312(8) 0.18606(18) 0.0671(17) Uani 1 1 d . . . . .
H16 H 0.101869 -0.277295 0.158842 0.080 Uiso 1 1 calc R U . . .
C17 C 0.1820(4) -0.1260(9) 0.18502(18) 0.074(2) Uani 1 1 d . . . . .
H17 H 0.200651 -0.100362 0.156697 0.089 Uiso 1 1 calc R U . . .
C18 C 0.2143(3) -0.0578(7) 0.22315(17) 0.0573(15) Uani 1 1 d . . . . .
H18 H 0.254948 0.013807 0.221147 0.069 Uiso 1 1 calc R U . . .
C19 C 0.1877(3) -0.0929(6) 0.26536(15) 0.0429(11) Uani 1 1 d . . . . .
C20 C 0.2195(3) -0.0253(6) 0.30632(15) 0.0389(11) Uani 1 1 d . . . . .
H20 H 0.259891 0.047282 0.305206 0.047 Uiso 1 1 calc R U . . .
C21 C 0.1935(2) -0.0617(5) 0.34661(14) 0.0343(10) Uani 1 1 d . . . . .
H21 H 0.216825 -0.015409 0.373266 0.041 Uiso 1 1 calc R U . . .
C22 C 0.1316(2) -0.1686(5) 0.35042(13) 0.0289(9) Uani 1 1 d . . . . .
C23 C 0.0978(2) -0.2354(5) 0.30993(14) 0.0347(10) Uani 1 1 d . . . . .
C24 C 0.1268(3) -0.1997(5) 0.26763(14) 0.0405(11) Uani 1 1 d . . . . .
C26 C 0.2894(2) -0.3791(5) 0.55041(14) 0.0337(10) Uani 1 1 d . . . . .
C27 C 0.3323(3) -0.5018(6) 0.56586(16) 0.0432(11) Uani 1 1 d . . . . .
H27 H 0.308745 -0.581310 0.581254 0.052 Uiso 1 1 calc R U . . .
C28 C 0.4110(3) -0.5055(6) 0.55818(16) 0.0447(12) Uani 1 1 d . . . . .
H28 H 0.442898 -0.587906 0.568415 0.054 Uiso 1 1 calc R U . . .
C29 C 0.4425(3) -0.3876(5) 0.53544(15) 0.0385(10) Uani 1 1 d . . . . .
H29 H 0.496318 -0.388037 0.529868 0.046 Uiso 1 1 calc R U . . .
C30 C 0.3952(2) -0.2694(5) 0.52091(13) 0.0305(9) Uani 1 1 d . . . . .
C31 C 0.4236(2) -0.1458(5) 0.49486(14) 0.0324(9) Uani 1 1 d . . . . .
H31 H 0.476224 -0.141766 0.486989 0.039 Uiso 1 1 calc R U . . .
C32 C 0.3373(2) 0.1725(5) 0.45223(13) 0.0300(9) Uani 1 1 d . . . . .
C33 C 0.3500(2) 0.3132(5) 0.42626(13) 0.0303(9) Uani 1 1 d . . . . .
C34 C 0.4017(2) 0.3286(5) 0.39149(13) 0.0293(9) Uani 1 1 d . . . . .
C35 C 0.4421(3) 0.2055(5) 0.37247(15) 0.0376(10) Uani 1 1 d . . . . .
H35 H 0.433579 0.106422 0.382803 0.045 Uiso 1 1 calc R U . . .
C36 C 0.4923(3) 0.2285(5) 0.34001(15) 0.0406(11) Uani 1 1 d . . . . .
H36 H 0.517822 0.144318 0.328108 0.049 Uiso 1 1 calc R U . . .
C37 C 0.5082(2) 0.3735(5) 0.32313(15) 0.0369(10) Uani 1 1 d . . . . .
C38 C 0.5618(3) 0.3991(6) 0.29055(16) 0.0453(12) Uani 1 1 d . . . . .
H38 H 0.589565 0.317047 0.279057 0.054 Uiso 1 1 calc R U . . .
C39 C 0.5746(3) 0.5423(7) 0.27504(17) 0.0510(13) Uani 1 1 d . . . . .
H39 H 0.610687 0.557256 0.252725 0.061 Uiso 1 1 calc R U . . .
C40 C 0.5362(3) 0.6631(6) 0.29125(16) 0.0463(12) Uani 1 1 d . . . . .
H40 H 0.546462 0.760813 0.280317 0.056 Uiso 1 1 calc R U . . .
C41 C 0.4820(3) 0.6444(5) 0.32379(15) 0.0381(10) Uani 1 1 d . . . . .
C42 C 0.4396(3) 0.7675(5) 0.34098(17) 0.0443(12) Uani 1 1 d . . . . .
H42 H 0.448688 0.866036 0.330350 0.053 Uiso 1 1 calc R U . . .
C43 C 0.3877(3) 0.7469(5) 0.37154(16) 0.0424(11) Uani 1 1 d . . . . .
H43 H 0.359713 0.830587 0.381804 0.051 Uiso 1 1 calc R U . . .
C44 C 0.3732(2) 0.6003(5) 0.38926(14) 0.0332(10) Uani 1 1 d . . . . .
C45 C 0.3191(3) 0.5785(5) 0.42134(15) 0.0361(10) Uani 1 1 d . . . . .
H45 H 0.289517 0.661150 0.430896 0.043 Uiso 1 1 calc R U . . .
C46 C 0.3082(3) 0.4389(5) 0.43921(14) 0.0353(10) Uani 1 1 d . . . . .
H46 H 0.271126 0.427097 0.461096 0.042 Uiso 1 1 calc R U . . .
C47 C 0.4134(2) 0.4749(5) 0.37355(13) 0.0298(9) Uani 1 1 d . . . . .
C48 C 0.4684(2) 0.4971(5) 0.34007(14) 0.0303(9) Uani 1 1 d . . . . .
C49 C -0.0753(4) -0.3411(9) 0.5252(2) 0.079(2) Uani 1 1 d . . . . .
H49A H -0.132530 -0.348850 0.522487 0.119 Uiso 1 1 calc R U . . .
H49B H -0.058849 -0.265379 0.503926 0.119 Uiso 1 1 calc R U . . .
H49C H -0.052485 -0.438387 0.518202 0.119 Uiso 1 1 calc R U . . .
C50 C -0.1078(3) -0.2770(8) 0.6038(2) 0.0690(17) Uani 1 1 d . . . . .
H50A H -0.159658 -0.295155 0.588294 0.103 Uiso 1 1 calc R U . . .
H50B H -0.098519 -0.348149 0.628853 0.103 Uiso 1 1 calc R U . . .
H50C H -0.105329 -0.174282 0.615631 0.103 Uiso 1 1 calc R U . . .
C51 C -0.0481(3) -0.2968(6) 0.57190(17) 0.0498(13) Uani 1 1 d . . . . .
C52 C 0.7805(4) 0.9144(8) 0.1965(2) 0.0708(17) Uani 1 1 d . . . . .
H52A H 0.793169 1.018649 0.189447 0.106 Uiso 1 1 calc R U . . .
H52B H 0.828078 0.862718 0.208753 0.106 Uiso 1 1 calc R U . . .
H52C H 0.759333 0.863619 0.168833 0.106 Uiso 1 1 calc R U . . .
C53 C 0.6934(3) 1.0576(6) 0.2466(2) 0.0591(14) Uani 1 1 d . . . . .
H53A H 0.719682 1.139351 0.231751 0.089 Uiso 1 1 calc R U . . .
H53B H 0.636696 1.065239 0.239431 0.089 Uiso 1 1 calc R U . . .
H53C H 0.705213 1.064712 0.279483 0.089 Uiso 1 1 calc R U . . .
C54 C 0.7215(3) 0.9119(6) 0.23042(16) 0.0422(11) Uani 1 1 d . . . . .

loop_
_atom_site_aniso_label
_atom_site_aniso_U_11
_atom_site_aniso_U_22
_atom_site_aniso_U_33
_atom_site_aniso_U_23
_atom_site_aniso_U_13
_atom_site_aniso_U_12
Fe1 0.0202(3) 0.0359(4) 0.0258(3) 0.0020(3) 0.0035(2) 0.0038(3)
Br1 0.0369(3) 0.0570(3) 0.0474(3) -0.0050(2) -0.0051(2) -0.0031(2)
Br2 0.0365(3) 0.0514(3) 0.0449(3) 0.0123(2) 0.0100(2) -0.0010(2)
N1 0.0306(18) 0.034(2) 0.0283(17) 0.0010(15) 0.0061(14) 0.0056(16)
N2 0.0261(17) 0.035(2) 0.0294(17) 0.0012(15) 0.0033(14) 0.0049(15)
N3 0.0244(17) 0.040(2) 0.0324(18) -0.0024(16) 0.0017(14) 0.0026(16)
N4 0.0284(17) 0.036(2) 0.0231(16) 0.0015(15) 0.0032(13) 0.0035(16)
N5 0.0236(17) 0.034(2) 0.0299(17) 0.0044(15) 0.0029(14) 0.0038(15)
N6 0.0231(17) 0.035(2) 0.0360(18) 0.0066(16) 0.0043(14) 0.0024(15)
O1 0.0206(14) 0.059(2) 0.0353(15) -0.0114(15) 0.0013(12) 0.0105(14)
O2 0.0267(15) 0.0437(18) 0.0458(17) 0.0062(14) 0.0131(13) 0.0097(14)
O3 0.041(2) 0.157(5) 0.086(3) 0.044(3) 0.006(2) -0.007(3)
O4 0.089(3) 0.044(2) 0.076(3) -0.002(2) 0.040(2) -0.014(2)
C2 0.041(2) 0.033(2) 0.032(2) 0.0037(19) 0.0006(19) 0.001(2)
C3 0.060(3) 0.052(3) 0.034(2) -0.006(2) -0.002(2) 0.002(3)
C4 0.071(4) 0.066(4) 0.041(3) -0.015(3) 0.011(3) 0.017(3)
C5 0.049(3) 0.056(3) 0.035(2) -0.002(2) 0.014(2) 0.012(2)
C6 0.039(2) 0.038(3) 0.031(2) 0.0064(19) 0.0070(19) 0.008(2)
C7 0.029(2) 0.044(3) 0.035(2) 0.000(2) 0.0058(18) 0.005(2)
C8 0.028(2) 0.032(2) 0.033(2) 0.0023(18) 0.0019(17) 0.0081(18)
C9 0.026(2) 0.031(2) 0.039(2) -0.0001(19) 0.0008(17) 0.0061(18)
C10 0.035(2) 0.034(3) 0.049(3) 0.000(2) 0.001(2) -0.001(2)
C11 0.037(2) 0.039(3) 0.062(3) -0.001(2) -0.006(2) -0.005(2)
C12 0.040(2) 0.036(3) 0.049(3) -0.010(2) -0.012(2) 0.004(2)
C13 0.055(3) 0.045(3) 0.062(4) -0.007(3) -0.019(3) -0.005(3)
C14 0.078(4) 0.057(4) 0.057(4) -0.019(3) -0.031(3) 0.007(3)
C15 0.067(3) 0.051(3) 0.037(3) -0.009(2) -0.016(2) 0.018(3)
C16 0.092(5) 0.071(4) 0.035(3) -0.012(3) -0.014(3) 0.023(4)
C17 0.099(5) 0.092(5) 0.032(3) 0.005(3) 0.002(3) 0.033(5)
C18 0.062(3) 0.069(4) 0.042(3) 0.009(3) 0.010(2) 0.018(3)
C19 0.045(3) 0.046(3) 0.038(2) 0.006(2) 0.004(2) 0.016(2)
C20 0.033(2) 0.041(3) 0.042(3) 0.001(2) 0.0034(19) 0.003(2)
C21 0.029(2) 0.038(3) 0.035(2) -0.004(2) -0.0010(18) 0.0014(19)
C22 0.0239(19) 0.029(2) 0.033(2) -0.0015(18) -0.0042(16) 0.0053(18)
C23 0.034(2) 0.030(2) 0.039(2) -0.0021(19) -0.0097(18) 0.0108(19)
C24 0.046(3) 0.040(3) 0.033(2) 0.000(2) -0.010(2) 0.018(2)
C26 0.034(2) 0.037(3) 0.030(2) -0.0019(19) 0.0004(17) 0.003(2)
C27 0.049(3) 0.036(3) 0.043(3) 0.010(2) -0.001(2) 0.001(2)
C28 0.043(3) 0.041(3) 0.048(3) 0.006(2) -0.008(2) 0.012(2)
C29 0.031(2) 0.039(3) 0.045(2) 0.002(2) -0.0022(19) 0.006(2)
C30 0.026(2) 0.033(2) 0.032(2) -0.0025(18) -0.0008(16) 0.0031(18)
C31 0.023(2) 0.035(2) 0.038(2) -0.0017(19) -0.0022(17) 0.0011(19)
C32 0.026(2) 0.034(2) 0.029(2) 0.0009(18) 0.0019(16) 0.0050(19)
C33 0.025(2) 0.034(2) 0.033(2) 0.0013(18) 0.0004(16) 0.0040(18)
C34 0.026(2) 0.028(2) 0.034(2) -0.0005(18) 0.0028(17) 0.0032(18)
C35 0.042(2) 0.031(2) 0.041(2) 0.004(2) 0.011(2) 0.007(2)
C36 0.044(3) 0.036(3) 0.044(2) 0.004(2) 0.015(2) 0.012(2)
C37 0.033(2) 0.038(3) 0.041(2) 0.003(2) 0.0047(19) 0.000(2)
C38 0.041(3) 0.049(3) 0.049(3) 0.003(2) 0.019(2) 0.002(2)
C39 0.040(3) 0.064(4) 0.050(3) 0.008(3) 0.012(2) -0.007(3)
C40 0.040(3) 0.048(3) 0.051(3) 0.010(2) 0.002(2) -0.009(2)
C41 0.037(2) 0.035(3) 0.041(2) 0.004(2) -0.0016(19) -0.007(2)
C42 0.046(3) 0.029(2) 0.056(3) 0.004(2) -0.008(2) -0.002(2)
C43 0.048(3) 0.027(2) 0.051(3) -0.004(2) -0.007(2) 0.003(2)
C44 0.032(2) 0.030(2) 0.038(2) -0.0014(19) -0.0013(18) 0.0012(19)
C45 0.034(2) 0.033(2) 0.041(2) -0.007(2) 0.0045(19) 0.011(2)
C46 0.033(2) 0.038(3) 0.035(2) -0.005(2) 0.0055(18) 0.007(2)
C47 0.027(2) 0.030(2) 0.032(2) 0.0012(18) -0.0027(17) 0.0056(18)
C48 0.024(2) 0.030(2) 0.036(2) 0.0027(19) -0.0001(17) 0.0008(18)
C49 0.100(5) 0.087(5) 0.051(3) -0.001(3) 0.006(3) 0.025(4)
C50 0.055(3) 0.086(5) 0.067(4) -0.006(3) 0.012(3) 0.018(3)
C51 0.040(3) 0.055(3) 0.056(3) 0.016(3) 0.009(2) 0.008(2)
C52 0.067(4) 0.073(4) 0.075(4) 0.004(3) 0.024(3) -0.022(3)
C53 0.056(3) 0.048(3) 0.073(4) 0.002(3) -0.001(3) -0.002(3)
C54 0.041(3) 0.041(3) 0.044(3) -0.001(2) 0.002(2) -0.008(2)

loop_
_atom_type_symbol
_atom_type_description
_atom_type_scat_dispersion_real
_atom_type_scat_dispersion_imag
_atom_type_scat_source
C C 0.0181 0.0091 'International Tables Vol C Tables 4.2.6.8 and 6.1.1.4'
H H 0.0000 0.0000 'International Tables Vol C Tables 4.2.6.8 and 6.1.1.4'
N N 0.0311 0.0180 'International Tables Vol C Tables 4.2.6.8 and 6.1.1.4'
O O 0.0492 0.0322 'International Tables Vol C Tables 4.2.6.8 and 6.1.1.4'
Fe Fe -1.1336 3.1974 'International Tables Vol C Tables 4.2.6.8 and 6.1.1.4'
Br Br -0.6763 1.2805 'International Tables Vol C Tables 4.2.6.8 and 6.1.1.4'

loop_
_geom_angle_atom_site_label_1
_geom_angle_atom_site_label_2
_geom_angle_atom_site_label_3
_geom_angle
_geom_angle_site_symmetry_1
_geom_angle_site_symmetry_3
_geom_angle_publ_flag
N1 Fe1 N4 93.20(12) . . ?
N2 Fe1 N1 73.79(13) . . ?
N2 Fe1 N4 113.76(13) . . ?
N5 Fe1 N1 117.56(13) . . ?
N5 Fe1 N2 166.99(13) . . ?
N5 Fe1 N4 73.49(12) . . ?
O1 Fe1 N1 147.00(12) . . ?
O1 Fe1 N2 73.62(12) . . ?
O1 Fe1 N4 95.20(12) . . ?
O1 Fe1 N5 95.41(12) . . ?
O1 Fe1 O2 92.83(13) . . ?
O2 Fe1 N1 97.43(12) . . ?
O2 Fe1 N2 99.52(12) . . ?
O2 Fe1 N4 146.69(12) . . ?
O2 Fe1 N5 73.60(12) . . ?
C2 N1 Fe1 130.5(3) . . ?
C2 N1 C6 116.7(4) . . ?
C6 N1 Fe1 112.8(3) . . ?
N3 N2 Fe1 118.5(2) . . ?
C7 N2 Fe1 121.4(3) . . ?
C7 N2 N3 120.1(3) . . ?
C8 N3 N2 107.3(3) . . ?
C26 N4 Fe1 131.2(3) . . ?
C26 N4 C30 116.1(4) . . ?
C30 N4 Fe1 112.6(3) . . ?
N6 N5 Fe1 119.2(2) . . ?
C31 N5 Fe1 121.8(3) . . ?
C31 N5 N6 119.0(3) . . ?
C32 N6 N5 107.0(3) . . ?
C8 O1 Fe1 115.0(3) . . ?
C32 O2 Fe1 113.5(3) . . ?
N1 C2 Br1 116.4(3) . . ?
N1 C2 C3 124.9(4) . . ?
C3 C2 Br1 118.6(3) . . ?
C2 C3 H3 121.2 . . ?
C2 C3 C4 117.6(4) . . ?
C4 C3 H3 121.2 . . ?
C3 C4 H4 120.4 . . ?
C5 C4 C3 119.2(5) . . ?
C5 C4 H4 120.4 . . ?
C4 C5 H5 120.1 . . ?
C6 C5 C4 119.9(5) . . ?
C6 C5 H5 120.1 . . ?
N1 C6 C5 121.7(4) . . ?
N1 C6 C7 115.9(4) . . ?
C5 C6 C7 122.4(4) . . ?
N2 C7 C6 116.1(4) . . ?
N2 C7 H7 121.9 . . ?
C6 C7 H7 121.9 . . ?
N3 C8 C9 117.0(3) . . ?
O1 C8 N3 125.2(4) . . ?
O1 C8 C9 117.7(4) . . ?
C10 C9 C8 119.4(4) . . ?
C10 C9 C22 119.4(4) . . ?
C22 C9 C8 121.1(4) . . ?
C9 C10 H10 119.1 . . ?
C11 C10 C9 121.8(5) . . ?
C11 C10 H10 119.1 . . ?
C10 C11 H11 119.6 . . ?
C10 C11 C12 120.7(5) . . ?
C12 C11 H11 119.6 . . ?
C11 C12 C13 123.2(5) . . ?
C11 C12 C23 118.9(4) . . ?
C23 C12 C13 117.9(5) . . ?
C12 C13 H13 118.6 . . ?
C14 C13 C12 122.7(5) . . ?
C14 C13 H13 118.6 . . ?
C13 C14 H14 119.4 . . ?
C13 C14 C15 121.2(5) . . ?
C15 C14 H14 119.4 . . ?
C16 C15 C14 122.4(5) . . ?
C16 C15 C24 119.4(6) . . ?
C24 C15 C14 118.1(5) . . ?
C15 C16 H16 120.2 . . ?
C17 C16 C15 119.6(5) . . ?
C17 C16 H16 120.2 . . ?
C16 C17 H17 118.9 . . ?
C18 C17 C16 122.3(6) . . ?
C18 C17 H17 118.9 . . ?
C17 C18 H18 119.9 . . ?
C17 C18 C19 120.1(6) . . ?
C19 C18 H18 119.9 . . ?
C18 C19 C20 122.5(5) . . ?
C18 C19 C24 119.1(5) . . ?
C24 C19 C20 118.4(4) . . ?
C19 C20 H20 119.2 . . ?
C21 C20 C19 121.5(5) . . ?
C21 C20 H20 119.2 . . ?
C20 C21 H21 119.1 . . ?
C20 C21 C22 121.9(4) . . ?
C22 C21 H21 119.1 . . ?
C9 C22 C21 123.1(4) . . ?
C9 C22 C23 119.2(4) . . ?
C23 C22 C21 117.7(4) . . ?
C22 C23 C12 120.0(4) . . ?
C22 C23 C24 120.3(4) . . ?
C24 C23 C12 119.7(4) . . ?
C15 C24 C23 120.3(5) . . ?
C19 C24 C15 119.5(5) . . ?
C19 C24 C23 120.2(4) . . ?
N4 C26 Br2 115.4(3) . . ?
N4 C26 C27 125.2(4) . . ?
C27 C26 Br2 119.3(4) . . ?
C26 C27 H27 121.1 . . ?
C26 C27 C28 117.7(5) . . ?
C28 C27 H27 121.1 . . ?
C27 C28 H28 120.5 . . ?
C29 C28 C27 119.0(4) . . ?
C29 C28 H28 120.5 . . ?
C28 C29 H29 120.3 . . ?
C30 C29 C28 119.5(4) . . ?
C30 C29 H29 120.3 . . ?
N4 C30 C29 122.4(4) . . ?
N4 C30 C31 115.4(4) . . ?
C29 C30 C31 122.2(4) . . ?
N5 C31 C30 116.7(4) . . ?
N5 C31 H31 121.7 . . ?
C30 C31 H31 121.7 . . ?
N6 C32 C33 116.7(3) . . ?
O2 C32 N6 125.8(4) . . ?
O2 C32 C33 117.4(4) . . ?
C34 C33 C32 125.4(4) . . ?
C46 C33 C32 115.5(4) . . ?
C46 C33 C34 119.0(4) . . ?
C33 C34 C35 124.1(4) . . ?
C33 C34 C47 118.2(4) . . ?
C47 C34 C35 117.7(4) . . ?
C34 C35 H35 119.5 . . ?
C36 C35 C34 121.1(4) . . ?
C36 C35 H35 119.5 . . ?
C35 C36 H36 118.7 . . ?
C35 C36 C37 122.5(4) . . ?
C37 C36 H36 118.7 . . ?
C38 C37 C36 123.0(4) . . ?
C38 C37 C48 118.7(4) . . ?
C48 C37 C36 118.3(4) . . ?
C37 C38 H38 119.7 . . ?
C39 C38 C37 120.6(5) . . ?
C39 C38 H38 119.7 . . ?
C38 C39 H39 119.4 . . ?
C40 C39 C38 121.1(5) . . ?
C40 C39 H39 119.4 . . ?
C39 C40 H40 119.6 . . ?
C39 C40 C41 120.8(5) . . ?
C41 C40 H40 119.6 . . ?
C40 C41 C42 122.5(4) . . ?
C40 C41 C48 118.6(4) . . ?
C48 C41 C42 118.9(4) . . ?
C41 C42 H42 119.3 . . ?
C43 C42 C41 121.5(4) . . ?
C43 C42 H42 119.3 . . ?
C42 C43 H43 119.4 . . ?
C42 C43 C44 121.2(5) . . ?
C44 C43 H43 119.4 . . ?
C45 C44 C43 121.3(4) . . ?
C45 C44 C47 119.0(4) . . ?
C47 C44 C43 119.8(4) . . ?
C44 C45 H45 119.7 . . ?
C46 C45 C44 120.5(4) . . ?
C46 C45 H45 119.7 . . ?
C33 C46 H46 118.9 . . ?
C45 C46 C33 122.2(4) . . ?
C45 C46 H46 118.9 . . ?
C34 C47 C48 120.2(4) . . ?
C44 C47 C34 120.9(4) . . ?
C44 C47 C48 118.9(4) . . ?
C37 C48 C41 120.2(4) . . ?
C37 C48 C47 120.1(4) . . ?
C41 C48 C47 119.7(4) . . ?
H49A C49 H49B 109.5 . . ?
H49A C49 H49C 109.5 . . ?
H49B C49 H49C 109.5 . . ?
C51 C49 H49A 109.5 . . ?
C51 C49 H49B 109.5 . . ?
C51 C49 H49C 109.5 . . ?
H50A C50 H50B 109.5 . . ?
H50A C50 H50C 109.5 . . ?
H50B C50 H50C 109.5 . . ?
C51 C50 H50A 109.5 . . ?
C51 C50 H50B 109.5 . . ?
C51 C50 H50C 109.5 . . ?
O3 C51 C49 121.6(6) . . ?
O3 C51 C50 121.4(5) . . ?
C50 C51 C49 117.0(5) . . ?
H52A C52 H52B 109.5 . . ?
H52A C52 H52C 109.5 . . ?
H52B C52 H52C 109.5 . . ?
C54 C52 H52A 109.5 . . ?
C54 C52 H52B 109.5 . . ?
C54 C52 H52C 109.5 . . ?
H53A C53 H53B 109.5 . . ?
H53A C53 H53C 109.5 . . ?
H53B C53 H53C 109.5 . . ?
C54 C53 H53A 109.5 . . ?
C54 C53 H53B 109.5 . . ?
C54 C53 H53C 109.5 . . ?
O4 C54 C52 121.2(5) . . ?
O4 C54 C53 121.1(5) . . ?
C53 C54 C52 117.7(5) . . ?

loop_
_geom_bond_atom_site_label_1
_geom_bond_atom_site_label_2
_geom_bond_distance
_geom_bond_site_symmetry_2
_geom_bond_publ_flag
Fe1 N1 2.253(3) . ?
Fe1 N2 2.103(3) . ?
Fe1 N4 2.276(3) . ?
Fe1 N5 2.092(3) . ?
Fe1 O1 2.062(3) . ?
Fe1 O2 2.091(3) . ?
Br1 C2 1.890(5) . ?
Br2 C26 1.893(4) . ?
N1 C2 1.329(5) . ?
N1 C6 1.367(5) . ?
N2 N3 1.389(5) . ?
N2 C7 1.277(5) . ?
N3 C8 1.329(5) . ?
N4 C26 1.332(6) . ?
N4 C30 1.371(5) . ?
N5 N6 1.383(5) . ?
N5 C31 1.285(5) . ?
N6 C32 1.340(5) . ?
O1 C8 1.278(5) . ?
O2 C32 1.273(5) . ?
O3 C51 1.198(6) . ?
O4 C54 1.203(6) . ?
C2 C3 1.373(7) . ?
C3 H3 0.9500 . ?
C3 C4 1.382(8) . ?
C4 H4 0.9500 . ?
C4 C5 1.373(7) . ?
C5 H5 0.9500 . ?
C5 C6 1.374(6) . ?
C6 C7 1.457(6) . ?
C7 H7 0.9500 . ?
C8 C9 1.483(6) . ?
C9 C10 1.387(6) . ?
C9 C22 1.415(6) . ?
C10 H10 0.9500 . ?
C10 C11 1.377(7) . ?
C11 H11 0.9500 . ?
C11 C12 1.397(7) . ?
C12 C13 1.431(7) . ?
C12 C23 1.425(7) . ?
C13 H13 0.9500 . ?
C13 C14 1.324(9) . ?
C14 H14 0.9500 . ?
C14 C15 1.443(9) . ?
C15 C16 1.393(9) . ?
C15 C24 1.419(6) . ?
C16 H16 0.9500 . ?
C16 C17 1.381(10) . ?
C17 H17 0.9500 . ?
C17 C18 1.361(9) . ?
C18 H18 0.9500 . ?
C18 C19 1.401(7) . ?
C19 C20 1.423(7) . ?
C19 C24 1.418(7) . ?
C20 H20 0.9500 . ?
C20 C21 1.347(6) . ?
C21 H21 0.9500 . ?
C21 C22 1.437(6) . ?
C22 C23 1.420(6) . ?
C23 C24 1.421(7) . ?
C26 C27 1.375(6) . ?
C27 H27 0.9500 . ?
C27 C28 1.387(7) . ?
C28 H28 0.9500 . ?
C28 C29 1.381(7) . ?
C29 H29 0.9500 . ?
C29 C30 1.377(6) . ?
C30 C31 1.452(6) . ?
C31 H31 0.9500 . ?
C32 C33 1.497(6) . ?
C33 C34 1.419(6) . ?
C33 C46 1.399(6) . ?
C34 C35 1.437(6) . ?
C34 C47 1.428(6) . ?
C35 H35 0.9500 . ?
C35 C36 1.356(6) . ?
C36 H36 0.9500 . ?
C36 C37 1.421(7) . ?
C37 C38 1.404(6) . ?
C37 C48 1.409(6) . ?
C38 H38 0.9500 . ?
C38 C39 1.380(8) . ?
C39 H39 0.9500 . ?
C39 C40 1.369(8) . ?
C40 H40 0.9500 . ?
C40 C41 1.401(7) . ?
C41 C42 1.432(7) . ?
C41 C48 1.424(6) . ?
C42 H42 0.9500 . ?
C42 C43 1.332(7) . ?
C43 H43 0.9500 . ?
C43 C44 1.437(6) . ?
C44 C45 1.394(6) . ?
C44 C47 1.411(6) . ?
C45 H45 0.9500 . ?
C45 C46 1.371(7) . ?
C46 H46 0.9500 . ?
C47 C48 1.436(6) . ?
C49 H49A 0.9800 . ?
C49 H49B 0.9800 . ?
C49 H49C 0.9800 . ?
C49 C51 1.478(8) . ?
C50 H50A 0.9800 . ?
C50 H50B 0.9800 . ?
C50 H50C 0.9800 . ?
C50 C51 1.458(7) . ?
C52 H52A 0.9800 . ?
C52 H52B 0.9800 . ?
C52 H52C 0.9800 . ?
C52 C54 1.482(7) . ?
C53 H53A 0.9800 . ?
C53 H53B 0.9800 . ?
C53 H53C 0.9800 . ?
C53 C54 1.478(7) . ?

loop_
_geom_torsion_atom_site_label_1
_geom_torsion_atom_site_label_2
_geom_torsion_atom_site_label_3
_geom_torsion_atom_site_label_4
_geom_torsion
_geom_torsion_site_symmetry_1
_geom_torsion_site_symmetry_2
_geom_torsion_site_symmetry_3
_geom_torsion_site_symmetry_4
_geom_torsion_publ_flag
Fe1 N1 C2 Br1 -3.7(5) . . . . ?
Fe1 N1 C2 C3 175.6(4) . . . . ?
Fe1 N1 C6 C5 -177.9(4) . . . . ?
Fe1 N1 C6 C7 0.5(5) . . . . ?
Fe1 N2 N3 C8 4.6(4) . . . . ?
Fe1 N2 C7 C6 -1.3(6) . . . . ?
Fe1 N4 C26 Br2 0.2(5) . . . . ?
Fe1 N4 C26 C27 179.9(3) . . . . ?
Fe1 N4 C30 C29 179.2(3) . . . . ?
Fe1 N4 C30 C31 -1.9(4) . . . . ?
Fe1 N5 N6 C32 5.4(4) . . . . ?
Fe1 N5 C31 C30 0.9(5) . . . . ?
Fe1 O1 C8 N3 -4.2(6) . . . . ?
Fe1 O1 C8 C9 176.3(3) . . . . ?
Fe1 O2 C32 N6 -9.3(5) . . . . ?
Fe1 O2 C32 C33 175.4(3) . . . . ?
Br1 C2 C3 C4 -178.4(4) . . . . ?
Br2 C26 C27 C28 178.4(4) . . . . ?
N1 C2 C3 C4 2.3(8) . . . . ?
N1 C6 C7 N2 0.4(6) . . . . ?
N2 N3 C8 O1 -0.2(6) . . . . ?
N2 N3 C8 C9 179.3(3) . . . . ?
N3 N2 C7 C6 180.0(4) . . . . ?
N3 C8 C9 C10 -46.2(6) . . . . ?
N3 C8 C9 C22 136.8(4) . . . . ?
N4 C26 C27 C28 -1.3(7) . . . . ?
N4 C30 C31 N5 0.8(5) . . . . ?
N5 N6 C32 O2 2.8(5) . . . . ?
N5 N6 C32 C33 178.1(3) . . . . ?
N6 N5 C31 C30 -178.1(3) . . . . ?
N6 C32 C33 C34 28.2(6) . . . . ?
N6 C32 C33 C46 -149.8(4) . . . . ?
O1 C8 C9 C10 133.3(4) . . . . ?
O1 C8 C9 C22 -43.7(6) . . . . ?
O2 C32 C33 C34 -156.1(4) . . . . ?
O2 C32 C33 C46 25.9(5) . . . . ?
C2 N1 C6 C5 -0.7(6) . . . . ?
C2 N1 C6 C7 177.7(4) . . . . ?
C2 C3 C4 C5 -1.9(8) . . . . ?
C3 C4 C5 C6 0.4(8) . . . . ?
C4 C5 C6 N1 1.0(8) . . . . ?
C4 C5 C6 C7 -177.3(5) . . . . ?
C5 C6 C7 N2 178.8(4) . . . . ?
C6 N1 C2 Br1 179.7(3) . . . . ?
C6 N1 C2 C3 -1.0(7) . . . . ?
C7 N2 N3 C8 -176.5(4) . . . . ?
C8 C9 C10 C11 -175.7(4) . . . . ?
C8 C9 C22 C21 -5.5(6) . . . . ?
C8 C9 C22 C23 176.3(4) . . . . ?
C9 C10 C11 C12 -1.4(7) . . . . ?
C9 C22 C23 C12 0.1(6) . . . . ?
C9 C22 C23 C24 -179.8(4) . . . . ?
C10 C9 C22 C21 177.5(4) . . . . ?
C10 C9 C22 C23 -0.7(6) . . . . ?
C10 C11 C12 C13 179.6(5) . . . . ?
C10 C11 C12 C23 0.7(7) . . . . ?
C11 C12 C13 C14 -179.0(5) . . . . ?
C11 C12 C23 C22 -0.1(6) . . . . ?
C11 C12 C23 C24 179.8(4) . . . . ?
C12 C13 C14 C15 -0.2(9) . . . . ?
C12 C23 C24 C15 -1.4(6) . . . . ?
C12 C23 C24 C19 177.7(4) . . . . ?
C13 C12 C23 C22 -179.0(4) . . . . ?
C13 C12 C23 C24 0.9(6) . . . . ?
C13 C14 C15 C16 -178.3(6) . . . . ?
C13 C14 C15 C24 -0.3(8) . . . . ?
C14 C15 C16 C17 177.6(5) . . . . ?
C14 C15 C24 C19 -178.0(5) . . . . ?
C14 C15 C24 C23 1.1(7) . . . . ?
C15 C16 C17 C18 0.5(9) . . . . ?
C16 C15 C24 C19 0.0(7) . . . . ?
C16 C15 C24 C23 179.1(5) . . . . ?
C16 C17 C18 C19 -0.2(9) . . . . ?
C17 C18 C19 C20 179.9(5) . . . . ?
C17 C18 C19 C24 -0.2(8) . . . . ?
C18 C19 C20 C21 -179.4(5) . . . . ?
C18 C19 C24 C15 0.3(7) . . . . ?
C18 C19 C24 C23 -178.9(4) . . . . ?
C19 C20 C21 C22 -1.1(7) . . . . ?
C20 C19 C24 C15 -179.8(4) . . . . ?
C20 C19 C24 C23 1.1(6) . . . . ?
C20 C21 C22 C9 -178.4(4) . . . . ?
C20 C21 C22 C23 -0.2(6) . . . . ?
C21 C22 C23 C12 -178.2(4) . . . . ?
C21 C22 C23 C24 1.9(6) . . . . ?
C22 C9 C10 C11 1.3(7) . . . . ?
C22 C23 C24 C15 178.5(4) . . . . ?
C22 C23 C24 C19 -2.4(6) . . . . ?
C23 C12 C13 C14 -0.1(8) . . . . ?
C24 C15 C16 C17 -0.4(8) . . . . ?
C24 C19 C20 C21 0.7(7) . . . . ?
C26 N4 C30 C29 -3.4(6) . . . . ?
C26 N4 C30 C31 175.5(3) . . . . ?
C26 C27 C28 C29 -0.3(7) . . . . ?
C27 C28 C29 C30 0.0(7) . . . . ?
C28 C29 C30 N4 2.0(7) . . . . ?
C28 C29 C30 C31 -176.8(4) . . . . ?
C29 C30 C31 N5 179.7(4) . . . . ?
C30 N4 C26 Br2 -176.6(3) . . . . ?
C30 N4 C26 C27 3.1(6) . . . . ?
C31 N5 N6 C32 -175.6(4) . . . . ?
C32 C33 C34 C35 8.0(6) . . . . ?
C32 C33 C34 C47 -173.2(4) . . . . ?
C32 C33 C46 C45 174.1(4) . . . . ?
C33 C34 C35 C36 -178.4(4) . . . . ?
C33 C34 C47 C44 -1.4(6) . . . . ?
C33 C34 C47 C48 176.6(3) . . . . ?
C34 C33 C46 C45 -4.0(6) . . . . ?
C34 C35 C36 C37 0.3(7) . . . . ?
C34 C47 C48 C37 3.2(6) . . . . ?
C34 C47 C48 C41 -177.4(4) . . . . ?
C35 C34 C47 C44 177.4(4) . . . . ?
C35 C34 C47 C48 -4.6(5) . . . . ?
C35 C36 C37 C38 178.0(4) . . . . ?
C35 C36 C37 C48 -1.8(7) . . . . ?
C36 C37 C38 C39 179.5(5) . . . . ?
C36 C37 C48 C41 -179.4(4) . . . . ?
C36 C37 C48 C47 0.0(6) . . . . ?
C37 C38 C39 C40 0.7(8) . . . . ?
C38 C37 C48 C41 0.7(6) . . . . ?
C38 C37 C48 C47 -179.8(4) . . . . ?
C38 C39 C40 C41 -0.7(7) . . . . ?
C39 C40 C41 C42 -178.8(4) . . . . ?
C39 C40 C41 C48 0.8(7) . . . . ?
C40 C41 C42 C43 179.2(4) . . . . ?
C40 C41 C48 C37 -0.8(6) . . . . ?
C40 C41 C48 C47 179.8(4) . . . . ?
C41 C42 C43 C44 1.3(7) . . . . ?
C42 C41 C48 C37 178.8(4) . . . . ?
C42 C41 C48 C47 -0.7(6) . . . . ?
C42 C43 C44 C45 179.8(4) . . . . ?
C42 C43 C44 C47 -1.2(6) . . . . ?
C43 C44 C45 C46 -177.4(4) . . . . ?
C43 C44 C47 C34 178.3(4) . . . . ?
C43 C44 C47 C48 0.2(6) . . . . ?
C44 C45 C46 C33 -0.2(6) . . . . ?
C44 C47 C48 C37 -178.8(4) . . . . ?
C44 C47 C48 C41 0.7(6) . . . . ?
C45 C44 C47 C34 -2.7(6) . . . . ?
C45 C44 C47 C48 179.2(4) . . . . ?
C46 C33 C34 C35 -174.1(4) . . . . ?
C46 C33 C34 C47 4.7(5) . . . . ?
C47 C34 C35 C36 2.9(6) . . . . ?
C47 C44 C45 C46 3.6(6) . . . . ?
C48 C37 C38 C39 -0.7(7) . . . . ?
C48 C41 C42 C43 -0.3(6) . . . . ?
